data_7201985
loop_
_publ_author_name
'Lu, Enxian'
'Rodr\'iguez-Hornedo, Na\'ir'
'Suryanarayanan, Raj'

_publ_section_title
;
 A rapid thermal method for cocrystal screening
;
_journal_issue 6
_journal_name_full CrystEngComm
_journal_page_first 665
_journal_paper_doi 10.1039/b801713c
_journal_volume 10
_journal_year 2008
_chemical_formula_moiety 'C12 H15 N4 O2 S, C7 H4 N O3 S'
_chemical_formula_sum 'C19 H19 N5 O5 S2'
_chemical_formula_weight 461.51
_chemical_melting_point 428.15
_chemical_name_common sfzsac
_chemical_name_systematic
;
?
;
_space_group_IT_number 61
_symmetry_cell_setting orthorhombic
_symmetry_space_group_name_Hall '-P 2ac 2ab'
_symmetry_space_group_name_H-M 'P b c a'
_atom_sites_solution_hydrogens geom
_atom_sites_solution_primary direct
_atom_sites_solution_secondary difmap
_audit_creation_method SHELXL-97
_cell_angle_alpha 90.00
_cell_angle_beta 90.00
_cell_angle_gamma 90.00
_cell_formula_units_Z 8
_cell_length_a 10.5106(13)
_cell_length_b 16.035(2)
_cell_length_c 25.247(3)
_cell_measurement_reflns_used 2889
_cell_measurement_temperature 173(2)
_cell_measurement_theta_max 27.47
_cell_measurement_theta_min 2.45
_cell_volume 4255.1(9)
_computing_cell_refinement 'Bruker SMART'
_computing_data_collection 'Bruker SMART'
_computing_data_reduction 'Bruker SAINT'
_computing_molecular_graphics 'Bruker SHELXTL'
_computing_publication_material 'Bruker SHELXTL'
_computing_structure_refinement 'Bruker SHELXTL'
_computing_structure_solution 'Bruker SHELXTL'
_diffrn_ambient_temperature 173(2)
_diffrn_measured_fraction_theta_full 0.998
_diffrn_measured_fraction_theta_max 0.998
_diffrn_measurement_device_type 'CCD area detector'
_diffrn_measurement_method 'phi and omega scans'
_diffrn_radiation_monochromator graphite
_diffrn_radiation_source 'sealed tube'
_diffrn_radiation_type MoK\a
_diffrn_radiation_wavelength 0.71073
_diffrn_reflns_av_R_equivalents 0.0502
_diffrn_reflns_av_sigmaI/netI 0.0265
_diffrn_reflns_limit_h_max 13
_diffrn_reflns_limit_h_min 0
_diffrn_reflns_limit_k_max 20
_diffrn_reflns_limit_k_min 0
_diffrn_reflns_limit_l_max 32
_diffrn_reflns_limit_l_min 0
_diffrn_reflns_number 48432
_diffrn_reflns_theta_full 27.49
_diffrn_reflns_theta_max 27.49
_diffrn_reflns_theta_min 1.61
_exptl_absorpt_coefficient_mu 0.292
_exptl_absorpt_correction_T_max 0.9547
_exptl_absorpt_correction_T_min 0.8920
_exptl_absorpt_correction_type multi-scan
_exptl_absorpt_process_details 'SADABS (Sheldrick, 2007)'
_exptl_crystal_colour Colorless
_exptl_crystal_density_diffrn 1.441
_exptl_crystal_density_method 'not measured'
_exptl_crystal_description Block
_exptl_crystal_F_000 1920
_exptl_crystal_size_max 0.40
_exptl_crystal_size_mid 0.30
_exptl_crystal_size_min 0.16
_refine_diff_density_max 0.265
_refine_diff_density_min -0.376
_refine_diff_density_rms 0.049
_refine_ls_extinction_method none
_refine_ls_goodness_of_fit_ref 1.069
_refine_ls_hydrogen_treatment constr
_refine_ls_matrix_type full
_refine_ls_number_parameters 282
_refine_ls_number_reflns 4878
_refine_ls_number_restraints 0
_refine_ls_restrained_S_all 1.069
_refine_ls_R_factor_all 0.0655
_refine_ls_R_factor_gt 0.0449
_refine_ls_shift/su_max 0.002
_refine_ls_shift/su_mean 0.000
_refine_ls_structure_factor_coef Fsqd
_refine_ls_weighting_details 'calc w=1/[\s^2^(Fo^2^)+(0.0564P)^2^+1.7859P] where P=(Fo^2^+2Fc^2^)/3'
_refine_ls_weighting_scheme calc
_refine_ls_wR_factor_gt 0.1076
_refine_ls_wR_factor_ref 0.1159
_reflns_number_gt 3749
_reflns_number_total 4878
_reflns_threshold_expression >2sigma(I)
_cod_data_source_file b801713c.txt
_cod_data_source_block SFZ-SAC
_cod_depositor_comments
;
The following automatic conversions were performed:
'_symmetry_cell_setting' value 'Orthorhombic' changed to 'orthorhombic'
according to '/home/saulius/struct/CIF-dictionaries/cif_core.dic'
dictionary named 'cif_core.dic' version 2.4.1 from
2010-06-29.

'_exptl_absorpt_correction_type' value 'Multi-scan' changed
to 'multi-scan' according to
'/home/saulius/struct/CIF-dictionaries/cif_core.dic' dictionary named
'cif_core.dic' version 2.4.1 from 2010-06-29.

Automatic conversion script
Id: cif_fix_enum 1527 2010-12-29 10:47:43Z saulius 

The following automatic conversions were performed:

'_chemical_melting_point' value '155C' was changed to '428.15' - it
was converted from degrees Celsius(C) to Kelvins(K).

Automatic conversion script
Id: cif_fix_values 1646 2011-03-28 12:23:43Z adriana 
;
_cod_original_cell_volume 4255.0(9)
_cod_original_sg_symbol_H-M 'Pbca '
_cod_database_code 7201985

loop_
_symmetry_equiv_pos_as_xyz
'x, y, z'
'-x+1/2, -y, z+1/2'
'-x, y+1/2, -z+1/2'
'x+1/2, -y+1/2, -z'
'-x, -y, -z'
'x-1/2, y, -z-1/2'
'x, -y-1/2, z-1/2'
'-x-1/2, y-1/2, z'

loop_
_atom_site_label
_atom_site_type_symbol
_atom_site_fract_x
_atom_site_fract_y
_atom_site_fract_z
_atom_site_U_iso_or_equiv
_atom_site_adp_type
_atom_site_occupancy
_atom_site_symmetry_multiplicity
_atom_site_calc_flag
_atom_site_refinement_flags
_atom_site_disorder_assembly
_atom_site_disorder_group
S1 S 0.57719(5) 0.19803(3) 0.66469(2) 0.03645(15) Uani 1 1 d . . .
O1 O 0.50915(17) 0.15757(9) 0.70637(6) 0.0481(4) Uani 1 1 d . . .
O2 O 0.70175(15) 0.16884(10) 0.65103(6) 0.0474(4) Uani 1 1 d . . .
N1 N 0.49975(16) 0.18473(11) 0.60819(6) 0.0335(4) Uani 1 1 d . . .
H1A H 0.5442 0.1675 0.5808 0.040 Uiso 1 1 calc R . .
N2 N 0.30239(17) 0.23156(10) 0.63838(7) 0.0339(4) Uani 1 1 d . . .
N3 N 0.32605(15) 0.17569(9) 0.55292(6) 0.0277(3) Uani 1 1 d . . .
H3A H 0.3768 0.1525 0.5294 0.033 Uiso 1 1 calc R . .
N4 N 0.6133(2) 0.55746(12) 0.70914(8) 0.0516(5) Uani 1 1 d . . .
H4A H 0.5580 0.5819 0.7302 0.062 Uiso 1 1 calc R . .
H4B H 0.6744 0.5869 0.6943 0.062 Uiso 1 1 calc R . .
C1 C 0.37276(19) 0.19830(11) 0.60053(7) 0.0290(4) Uani 1 1 d . . .
C2 C 0.1784(2) 0.24222(12) 0.62788(8) 0.0352(5) Uani 1 1 d . . .
C3 C 0.1254(2) 0.22175(12) 0.57925(8) 0.0332(4) Uani 1 1 d . . .
H3B H 0.0375 0.2308 0.5727 0.040 Uiso 1 1 calc R . .
C4 C 0.20231(18) 0.18823(11) 0.54085(8) 0.0286(4) Uani 1 1 d . . .
C5 C 0.0995(2) 0.27640(16) 0.67227(9) 0.0490(6) Uani 1 1 d . . .
H5A H 0.1432 0.3243 0.6882 0.074 Uiso 1 1 calc R . .
H5B H 0.0871 0.2331 0.6992 0.074 Uiso 1 1 calc R . .
H5C H 0.0167 0.2942 0.6585 0.074 Uiso 1 1 calc R . .
C6 C 0.1607(2) 0.16561(13) 0.48645(8) 0.0339(4) Uani 1 1 d . . .
H6A H 0.1870 0.1083 0.4786 0.051 Uiso 1 1 calc R . .
H6B H 0.1997 0.2038 0.4609 0.051 Uiso 1 1 calc R . .
H6C H 0.0678 0.1698 0.4841 0.051 Uiso 1 1 calc R . .
C7 C 0.5844(2) 0.30409(12) 0.67770(8) 0.0321(4) Uani 1 1 d . . .
C8 C 0.4967(2) 0.34233(13) 0.71130(8) 0.0339(4) Uani 1 1 d . . .
H8A H 0.4292 0.3107 0.7263 0.041 Uiso 1 1 calc R . .
C9 C 0.5081(2) 0.42594(13) 0.72274(8) 0.0352(5) Uani 1 1 d . . .
H9A H 0.4500 0.4513 0.7466 0.042 Uiso 1 1 calc R . .
C10 C 0.6045(2) 0.47415(13) 0.69955(8) 0.0367(5) Uani 1 1 d . . .
C11 C 0.6915(2) 0.43489(14) 0.66549(8) 0.0389(5) Uani 1 1 d . . .
H11A H 0.7574 0.4667 0.6495 0.047 Uiso 1 1 calc R . .
C12 C 0.6824(2) 0.35110(14) 0.65500(8) 0.0380(5) Uani 1 1 d . . .
H12A H 0.7426 0.3250 0.6323 0.046 Uiso 1 1 calc R . .
S2 S 0.78399(5) 0.09637(3) 0.51752(2) 0.03100(14) Uani 1 1 d . . .
O3 O 0.82633(15) 0.03610(9) 0.55551(6) 0.0403(4) Uani 1 1 d . . .
O4 O 0.85480(14) 0.17301(9) 0.51539(6) 0.0401(4) Uani 1 1 d . . .
O5 O 0.44996(13) 0.10212(9) 0.47570(6) 0.0367(3) Uani 1 1 d . . .
N5 N 0.63309(15) 0.11613(10) 0.52390(7) 0.0312(4) Uani 1 1 d . . .
C13 C 0.56734(18) 0.09229(12) 0.48092(8) 0.0291(4) Uani 1 1 d . . .
C14 C 0.64642(19) 0.05284(11) 0.43896(8) 0.0294(4) Uani 1 1 d . . .
C15 C 0.6084(2) 0.02058(13) 0.39066(8) 0.0364(5) Uani 1 1 d . . .
H15A H 0.5216 0.0219 0.3802 0.044 Uiso 1 1 calc R . .
C16 C 0.7011(2) -0.01382(13) 0.35793(9) 0.0404(5) Uani 1 1 d . . .
H16A H 0.6774 -0.0361 0.3245 0.048 Uiso 1 1 calc R . .
C17 C 0.8275(2) -0.01605(13) 0.37344(9) 0.0407(5) Uani 1 1 d . . .
H17A H 0.8888 -0.0405 0.3506 0.049 Uiso 1 1 calc R . .
C18 C 0.8667(2) 0.01682(13) 0.42191(9) 0.0374(5) Uani 1 1 d . . .
H18A H 0.9534 0.0157 0.4326 0.045 Uiso 1 1 calc R . .
C19 C 0.77332(19) 0.05104(12) 0.45361(8) 0.0308(4) Uani 1 1 d . . .

loop_
_atom_site_aniso_label
_atom_site_aniso_U_11
_atom_site_aniso_U_22
_atom_site_aniso_U_33
_atom_site_aniso_U_23
_atom_site_aniso_U_13
_atom_site_aniso_U_12
S1 0.0418(3) 0.0334(3) 0.0341(3) 0.0002(2) -0.0084(2) 0.0027(2)
O1 0.0703(12) 0.0372(8) 0.0368(8) 0.0075(7) -0.0060(8) -0.0055(8)
O2 0.0424(9) 0.0450(9) 0.0547(10) -0.0071(7) -0.0155(8) 0.0138(7)
N1 0.0313(9) 0.0398(10) 0.0293(8) -0.0054(7) -0.0014(7) 0.0017(7)
N2 0.0389(10) 0.0327(9) 0.0300(9) -0.0028(7) 0.0056(8) -0.0002(8)
N3 0.0288(8) 0.0273(8) 0.0271(8) -0.0014(6) 0.0032(7) 0.0012(7)
N4 0.0620(14) 0.0376(11) 0.0552(12) -0.0036(9) 0.0148(10) -0.0098(10)
C1 0.0331(10) 0.0241(9) 0.0298(10) 0.0010(8) 0.0016(8) -0.0011(8)
C2 0.0384(11) 0.0301(10) 0.0371(11) 0.0007(8) 0.0084(9) 0.0015(9)
C3 0.0305(11) 0.0302(10) 0.0388(11) -0.0006(8) 0.0036(9) 0.0017(8)
C4 0.0272(10) 0.0236(9) 0.0351(10) 0.0026(8) 0.0007(8) -0.0003(8)
C5 0.0507(15) 0.0540(14) 0.0423(13) -0.0051(11) 0.0138(11) 0.0089(12)
C6 0.0289(10) 0.0335(10) 0.0393(11) -0.0027(9) -0.0019(9) 0.0015(9)
C7 0.0360(11) 0.0327(10) 0.0277(10) 0.0001(8) -0.0052(8) 0.0006(9)
C8 0.0372(11) 0.0361(11) 0.0282(10) 0.0058(9) -0.0034(8) -0.0020(9)
C9 0.0394(12) 0.0372(11) 0.0291(10) 0.0009(8) 0.0001(9) 0.0011(9)
C10 0.0435(12) 0.0362(11) 0.0303(10) 0.0005(8) -0.0039(9) -0.0031(9)
C11 0.0395(12) 0.0432(12) 0.0340(11) 0.0015(9) 0.0021(9) -0.0073(10)
C12 0.0381(12) 0.0460(12) 0.0298(11) -0.0029(9) -0.0001(9) 0.0008(10)
S2 0.0251(2) 0.0292(3) 0.0387(3) -0.0001(2) -0.0008(2) 0.0021(2)
O3 0.0415(9) 0.0384(8) 0.0411(8) 0.0044(7) -0.0051(7) 0.0079(7)
O4 0.0279(8) 0.0335(8) 0.0589(10) -0.0010(7) -0.0033(7) -0.0030(6)
O5 0.0245(7) 0.0440(8) 0.0415(8) -0.0076(7) 0.0011(6) 0.0014(6)
N5 0.0240(8) 0.0326(9) 0.0369(9) -0.0026(7) 0.0014(7) 0.0008(7)
C13 0.0258(10) 0.0261(9) 0.0355(10) -0.0009(8) 0.0021(8) -0.0015(8)
C14 0.0288(10) 0.0252(10) 0.0342(10) 0.0014(8) 0.0037(8) 0.0004(8)
C15 0.0391(12) 0.0341(11) 0.0360(11) 0.0007(9) 0.0015(9) -0.0008(9)
C16 0.0531(14) 0.0345(11) 0.0337(11) -0.0002(9) 0.0076(10) -0.0022(10)
C17 0.0461(13) 0.0329(11) 0.0431(12) 0.0024(9) 0.0190(10) 0.0043(10)
C18 0.0316(11) 0.0329(11) 0.0476(13) 0.0065(9) 0.0104(10) 0.0032(9)
C19 0.0308(11) 0.0252(9) 0.0365(11) 0.0038(8) 0.0048(8) 0.0010(8)

loop_
_atom_type_symbol
_atom_type_description
_atom_type_scat_dispersion_real
_atom_type_scat_dispersion_imag
_atom_type_scat_source
C C 0.0033 0.0016 'International Tables Vol C Tables 4.2.6.8 and 6.1.1.4'
H H 0.0000 0.0000 'International Tables Vol C Tables 4.2.6.8 and 6.1.1.4'
N N 0.0061 0.0033 'International Tables Vol C Tables 4.2.6.8 and 6.1.1.4'
O O 0.0106 0.0060 'International Tables Vol C Tables 4.2.6.8 and 6.1.1.4'
S S 0.1246 0.1234 'International Tables Vol C Tables 4.2.6.8 and 6.1.1.4'

loop_
_geom_angle_atom_site_label_1
_geom_angle_atom_site_label_2
_geom_angle_atom_site_label_3
_geom_angle
_geom_angle_site_symmetry_1
_geom_angle_site_symmetry_3
_geom_angle_publ_flag
O1 S1 O2 119.12(10) . . ?
O1 S1 N1 109.27(10) . . ?
O2 S1 N1 101.52(9) . . ?
O1 S1 C7 109.14(10) . . ?
O2 S1 C7 109.05(10) . . ?
N1 S1 C7 108.11(9) . . ?
C1 N1 S1 125.57(14) . . ?
C1 N1 H1A 117.2 . . ?
S1 N1 H1A 117.2 . . ?
C1 N2 C2 116.92(18) . . ?
C1 N3 C4 120.77(17) . . ?
C1 N3 H3A 119.6 . . ?
C4 N3 H3A 119.6 . . ?
C10 N4 H4A 120.0 . . ?
C10 N4 H4B 120.0 . . ?
H4A N4 H4B 120.0 . . ?
N2 C1 N3 123.35(19) . . ?
N2 C1 N1 120.59(18) . . ?
N3 C1 N1 116.05(17) . . ?
N2 C2 C3 122.35(19) . . ?
N2 C2 C5 115.9(2) . . ?
C3 C2 C5 121.7(2) . . ?
C4 C3 C2 118.78(19) . . ?
C4 C3 H3B 120.6 . . ?
C2 C3 H3B 120.6 . . ?
N3 C4 C3 117.78(18) . . ?
N3 C4 C6 117.11(17) . . ?
C3 C4 C6 125.11(18) . . ?
C2 C5 H5A 109.5 . . ?
C2 C5 H5B 109.5 . . ?
H5A C5 H5B 109.5 . . ?
C2 C5 H5C 109.5 . . ?
H5A C5 H5C 109.5 . . ?
H5B C5 H5C 109.5 . . ?
C4 C6 H6A 109.5 . . ?
C4 C6 H6B 109.5 . . ?
H6A C6 H6B 109.5 . . ?
C4 C6 H6C 109.5 . . ?
H6A C6 H6C 109.5 . . ?
H6B C6 H6C 109.5 . . ?
C8 C7 C12 119.92(19) . . ?
C8 C7 S1 121.19(16) . . ?
C12 C7 S1 118.86(16) . . ?
C9 C8 C7 119.9(2) . . ?
C9 C8 H8A 120.1 . . ?
C7 C8 H8A 120.1 . . ?
C8 C9 C10 120.8(2) . . ?
C8 C9 H9A 119.6 . . ?
C10 C9 H9A 119.6 . . ?
N4 C10 C9 121.1(2) . . ?
N4 C10 C11 120.3(2) . . ?
C9 C10 C11 118.6(2) . . ?
C12 C11 C10 120.8(2) . . ?
C12 C11 H11A 119.6 . . ?
C10 C11 H11A 119.6 . . ?
C11 C12 C7 120.0(2) . . ?
C11 C12 H12A 120.0 . . ?
C7 C12 H12A 120.0 . . ?
O3 S2 O4 116.16(9) . . ?
O3 S2 N5 111.60(9) . . ?
O4 S2 N5 110.01(9) . . ?
O3 S2 C19 110.63(9) . . ?
O4 S2 C19 110.44(9) . . ?
N5 S2 C19 96.22(9) . . ?
C13 N5 S2 111.52(13) . . ?
O5 C13 N5 123.87(18) . . ?
O5 C13 C14 121.98(18) . . ?
N5 C13 C14 114.15(17) . . ?
C15 C14 C19 120.41(19) . . ?
C15 C14 C13 128.68(19) . . ?
C19 C14 C13 110.91(17) . . ?
C14 C15 C16 118.0(2) . . ?
C14 C15 H15A 121.0 . . ?
C16 C15 H15A 121.0 . . ?
C17 C16 C15 120.9(2) . . ?
C17 C16 H16A 119.5 . . ?
C15 C16 H16A 119.5 . . ?
C16 C17 C18 121.4(2) . . ?
C16 C17 H17A 119.3 . . ?
C18 C17 H17A 119.3 . . ?
C19 C18 C17 116.7(2) . . ?
C19 C18 H18A 121.7 . . ?
C17 C18 H18A 121.7 . . ?
C18 C19 C14 122.6(2) . . ?
C18 C19 S2 130.20(17) . . ?
C14 C19 S2 107.19(14) . . ?

loop_
_geom_bond_atom_site_label_1
_geom_bond_atom_site_label_2
_geom_bond_distance
_geom_bond_site_symmetry_2
_geom_bond_publ_flag
S1 O1 1.4281(16) . ?
S1 O2 1.4325(17) . ?
S1 N1 1.6562(17) . ?
S1 C7 1.734(2) . ?
N1 C1 1.366(3) . ?
N1 H1A 0.8800 . ?
N2 C1 1.321(2) . ?
N2 C2 1.340(3) . ?
N3 C1 1.348(2) . ?
N3 C4 1.351(2) . ?
N3 H3A 0.8800 . ?
N4 C10 1.361(3) . ?
N4 H4A 0.8800 . ?
N4 H4B 0.8800 . ?
C2 C3 1.388(3) . ?
C2 C5 1.498(3) . ?
C3 C4 1.372(3) . ?
C3 H3B 0.9500 . ?
C4 C6 1.486(3) . ?
C5 H5A 0.9800 . ?
C5 H5B 0.9800 . ?
C5 H5C 0.9800 . ?
C6 H6A 0.9800 . ?
C6 H6B 0.9800 . ?
C6 H6C 0.9800 . ?
C7 C8 1.394(3) . ?
C7 C12 1.400(3) . ?
C8 C9 1.377(3) . ?
C8 H8A 0.9500 . ?
C9 C10 1.402(3) . ?
C9 H9A 0.9500 . ?
C10 C11 1.404(3) . ?
C11 C12 1.373(3) . ?
C11 H11A 0.9500 . ?
C12 H12A 0.9500 . ?
S2 O3 1.4325(15) . ?
S2 O4 1.4376(15) . ?
S2 N5 1.6255(17) . ?
S2 C19 1.773(2) . ?
O5 C13 1.251(2) . ?
N5 C13 1.342(3) . ?
C13 C14 1.488(3) . ?
C14 C15 1.384(3) . ?
C14 C19 1.384(3) . ?
C15 C16 1.392(3) . ?
C15 H15A 0.9500 . ?
C16 C17 1.386(3) . ?
C16 H16A 0.9500 . ?
C17 C18 1.395(3) . ?
C17 H17A 0.9500 . ?
C18 C19 1.380(3) . ?
C18 H18A 0.9500 . ?

loop_
_geom_hbond_atom_site_label_D
_geom_hbond_atom_site_label_H
_geom_hbond_atom_site_label_A
_geom_hbond_distance_DH
_geom_hbond_distance_HA
_geom_hbond_distance_DA
_geom_hbond_angle_DHA
_geom_hbond_site_symmetry_A
N1 H1A N5 0.88 1.90 2.775(2) 172.6 .
N3 H3A O5 0.88 1.76 2.625(2) 168.6 .
N4 H4A O1 0.88 2.13 2.964(3) 158.0 3_656
N4 H4B O2 0.88 2.15 3.020(3) 170.5 8_765

loop_
_geom_torsion_atom_site_label_1
_geom_torsion_atom_site_label_2
_geom_torsion_atom_site_label_3
_geom_torsion_atom_site_label_4
_geom_torsion
_geom_torsion_site_symmetry_1
_geom_torsion_site_symmetry_2
_geom_torsion_site_symmetry_3
_geom_torsion_site_symmetry_4
_geom_torsion_publ_flag
O1 S1 N1 C1 48.93(19) . . . . ?
O2 S1 N1 C1 175.61(17) . . . . ?
C7 S1 N1 C1 -69.74(19) . . . . ?
C2 N2 C1 N3 0.4(3) . . . . ?
C2 N2 C1 N1 -179.48(18) . . . . ?
C4 N3 C1 N2 1.7(3) . . . . ?
C4 N3 C1 N1 -178.44(16) . . . . ?
S1 N1 C1 N2 6.3(3) . . . . ?
S1 N1 C1 N3 -173.54(13) . . . . ?
C1 N2 C2 C3 -1.7(3) . . . . ?
C1 N2 C2 C5 177.31(18) . . . . ?
N2 C2 C3 C4 1.0(3) . . . . ?
C5 C2 C3 C4 -177.9(2) . . . . ?
C1 N3 C4 C3 -2.3(3) . . . . ?
C1 N3 C4 C6 176.78(17) . . . . ?
C2 C3 C4 N3 1.0(3) . . . . ?
C2 C3 C4 C6 -178.03(18) . . . . ?
O1 S1 C7 C8 -22.0(2) . . . . ?
O2 S1 C7 C8 -153.71(16) . . . . ?
N1 S1 C7 C8 96.70(17) . . . . ?
O1 S1 C7 C12 156.18(16) . . . . ?
O2 S1 C7 C12 24.52(19) . . . . ?
N1 S1 C7 C12 -85.07(18) . . . . ?
C12 C7 C8 C9 -1.1(3) . . . . ?
S1 C7 C8 C9 177.13(15) . . . . ?
C7 C8 C9 C10 2.2(3) . . . . ?
C8 C9 C10 N4 177.5(2) . . . . ?
C8 C9 C10 C11 -1.8(3) . . . . ?
N4 C10 C11 C12 -179.1(2) . . . . ?
C9 C10 C11 C12 0.1(3) . . . . ?
C10 C11 C12 C7 1.0(3) . . . . ?
C8 C7 C12 C11 -0.5(3) . . . . ?
S1 C7 C12 C11 -178.79(16) . . . . ?
O3 S2 N5 C13 -115.63(14) . . . . ?
O4 S2 N5 C13 113.92(14) . . . . ?
C19 S2 N5 C13 -0.52(15) . . . . ?
S2 N5 C13 O5 -178.65(16) . . . . ?
S2 N5 C13 C14 1.1(2) . . . . ?
O5 C13 C14 C15 -1.4(3) . . . . ?
N5 C13 C14 C15 178.92(19) . . . . ?
O5 C13 C14 C19 178.51(18) . . . . ?
N5 C13 C14 C19 -1.2(2) . . . . ?
C19 C14 C15 C16 0.4(3) . . . . ?
C13 C14 C15 C16 -179.69(19) . . . . ?
C14 C15 C16 C17 0.3(3) . . . . ?
C15 C16 C17 C18 -0.8(3) . . . . ?
C16 C17 C18 C19 0.4(3) . . . . ?
C17 C18 C19 C14 0.4(3) . . . . ?
C17 C18 C19 S2 178.56(16) . . . . ?
C15 C14 C19 C18 -0.8(3) . . . . ?
C13 C14 C19 C18 179.28(18) . . . . ?
C15 C14 C19 S2 -179.36(15) . . . . ?
C13 C14 C19 S2 0.75(19) . . . . ?
O3 S2 C19 C18 -62.7(2) . . . . ?
O4 S2 C19 C18 67.4(2) . . . . ?
N5 S2 C19 C18 -178.56(19) . . . . ?
O3 S2 C19 C14 115.72(14) . . . . ?
O4 S2 C19 C14 -114.26(14) . . . . ?
N5 S2 C19 C14 -0.18(15) . . . . ?

loop_
_cod_related_entry_id
_cod_related_entry_database
_cod_related_entry_code
1 ChemSpider 30653628
